data_4102802
loop_
_publ_author_name
'Sophie Rousseaux'
'Serge I. Gorelsky'
'Benjamin K. W. Chung'
'Keith Fagnou'

_publ_section_title
;
 Investigation of the Mechanism of C(sp3)-H Bond Cleavage in
 Pd(0)-Catalyzed Intramolecular Alkane Arylation Adjacent to Amides and
 Sulfonamides
;
_journal_name_full 'Journal of the American Chemical Society'
_journal_page_first 10692
_journal_page_last 10705
_journal_paper_doi 10.1021/ja103081n
_journal_volume 132
_journal_year 2010
_chemical_formula_sum 'C54 H85 Br N O P2 Pd'
_chemical_formula_weight 1012.48
_chemical_name_systematic
; 
 ? 
;
_space_group_IT_number 14
_symmetry_cell_setting monoclinic
_symmetry_space_group_name_Hall '-P 2ybc'
_symmetry_space_group_name_H-M 'P 1 21/c 1'
_atom_sites_solution_hydrogens geom
_atom_sites_solution_primary direct
_atom_sites_solution_secondary difmap
_audit_creation_method SHELXL-97
_cell_angle_alpha 90.00
_cell_angle_beta 98.052(4)
_cell_angle_gamma 90.00
_cell_formula_units_Z 4
_cell_length_a 10.122(3)
_cell_length_b 21.299(6)
_cell_length_c 24.651(6)
_cell_measurement_reflns_used 7138
_cell_measurement_temperature 202(2)
_cell_measurement_theta_max 25.63
_cell_measurement_theta_min 2.44
_cell_volume 5262(3)
_computing_cell_refinement 'Bruker SMART'
_computing_data_collection 'Bruker SMART'
_computing_data_reduction 'Bruker SAINT'
_computing_molecular_graphics 'Bruker SHELXTL'
_computing_publication_material 'Bruker SHELXTL'
_computing_structure_refinement 'SHELXL-97 (Sheldrick, 1997)'
_computing_structure_solution 'SHELXS-97 (Sheldrick, 1990)'
_diffrn_ambient_temperature 202(2)
_diffrn_measured_fraction_theta_full 0.997
_diffrn_measured_fraction_theta_max 0.997
_diffrn_measurement_device_type 'CCD area detector'
_diffrn_measurement_method 'phi and omega scans'
_diffrn_radiation_monochromator graphite
_diffrn_radiation_source 'fine-focus sealed tube'
_diffrn_radiation_type MoK\a
_diffrn_radiation_wavelength 0.71073
_diffrn_reflns_av_R_equivalents 0.0971
_diffrn_reflns_av_sigmaI/netI 0.0794
_diffrn_reflns_limit_h_max 12
_diffrn_reflns_limit_h_min -12
_diffrn_reflns_limit_k_max 25
_diffrn_reflns_limit_k_min -25
_diffrn_reflns_limit_l_max 29
_diffrn_reflns_limit_l_min -29
_diffrn_reflns_number 49135
_diffrn_reflns_theta_full 25.02
_diffrn_reflns_theta_max 25.02
_diffrn_reflns_theta_min 2.09
_exptl_absorpt_coefficient_mu 1.209
_exptl_absorpt_correction_T_max 0.8886
_exptl_absorpt_correction_T_min 0.5831
_exptl_absorpt_correction_type multi-scan
_exptl_absorpt_process_details 'SADABS, Bruker (2000)'
_exptl_crystal_colour colorless
_exptl_crystal_density_diffrn 1.278
_exptl_crystal_density_meas ?
_exptl_crystal_density_method 'not measured'
_exptl_crystal_description needle
_exptl_crystal_F_000 2140
_exptl_crystal_size_max 0.50
_exptl_crystal_size_mid 0.10
_exptl_crystal_size_min 0.10
_refine_diff_density_max 0.977
_refine_diff_density_min -0.501
_refine_diff_density_rms 0.108
_refine_ls_extinction_method none
_refine_ls_goodness_of_fit_ref 1.058
_refine_ls_hydrogen_treatment constr
_refine_ls_matrix_type full
_refine_ls_number_parameters 556
_refine_ls_number_reflns 9241
_refine_ls_number_restraints 98
_refine_ls_restrained_S_all 1.055
_refine_ls_R_factor_all 0.1093
_refine_ls_R_factor_gt 0.0528
_refine_ls_shift/su_max 0.002
_refine_ls_shift/su_mean 0.000
_refine_ls_structure_factor_coef Fsqd
_refine_ls_weighting_details 'calc w=1/[\s^2^(Fo^2^)+(0.0475P)^2^+19.8605P] where P=(Fo^2^+2Fc^2^)/3'
_refine_ls_weighting_scheme calc
_refine_ls_wR_factor_gt 0.1199
_refine_ls_wR_factor_ref 0.1445
_reflns_number_gt 5719
_reflns_number_total 9241
_reflns_threshold_expression >2sigma(I)
_cod_data_source_file ja103081n_si_002.cif
_cod_data_source_block sad
_cod_depositor_comments
;
The following automatic conversions were performed:

'_exptl_crystal_density_meas' value 'n/a' was changed to '?' - the
value is perceived as not measured.

Automatic conversion script
Id: cif_fix_values 3008 2015-01-20 13:52:24Z robertas 
;
_cod_original_cell_volume 5262(2)
_cod_database_code 4102802

loop_
_symmetry_equiv_pos_as_xyz
'x, y, z'
'-x, y+1/2, -z+1/2'
'-x, -y, -z'
'x, -y-1/2, z-1/2'

loop_
_atom_site_label
_atom_site_type_symbol
_atom_site_fract_x
_atom_site_fract_y
_atom_site_fract_z
_atom_site_U_iso_or_equiv
_atom_site_adp_type
_atom_site_occupancy
_atom_site_symmetry_multiplicity
_atom_site_calc_flag
_atom_site_refinement_flags
_atom_site_disorder_assembly
_atom_site_disorder_group
Pd1 Pd 0.14476(4) 0.27134(2) 0.545600(18) 0.02036(13) Uani 1 1 d . . .
Br1 Br -0.09243(6) 0.23186(3) 0.53835(2) 0.02966(17) Uani 1 1 d . . .
P1 P 0.10244(15) 0.30212(7) 0.45262(6) 0.0222(4) Uani 1 1 d . . .
P2 P 0.17025(16) 0.25900(7) 0.64312(6) 0.0235(4) Uani 1 1 d . . .
N1 N 0.4801(6) 0.1718(3) 0.4790(3) 0.0539(18) Uani 1 1 d . . .
O1 O 0.3341(5) 0.1589(2) 0.5384(2) 0.0452(13) Uani 1 1 d . . .
C1 C 0.0579(6) 0.2408(3) 0.3994(2) 0.0271(14) Uani 1 1 d . . .
H1A H 0.0565 0.2622 0.3633 0.032 Uiso 1 1 calc R . .
C2 C -0.0799(7) 0.2105(3) 0.3983(3) 0.0371(17) Uani 1 1 d . . .
H2A H -0.0837 0.1880 0.4332 0.045 Uiso 1 1 calc R . .
H2B H -0.1493 0.2435 0.3946 0.045 Uiso 1 1 calc R . .
C3 C -0.1072(7) 0.1643(3) 0.3504(3) 0.0432(19) Uani 1 1 d . . .
H3A H -0.1950 0.1441 0.3511 0.052 Uiso 1 1 calc R . .
H3B H -0.1109 0.1876 0.3154 0.052 Uiso 1 1 calc R . .
C4 C -0.0005(8) 0.1146(3) 0.3532(3) 0.048(2) Uani 1 1 d . . .
H4A H -0.0190 0.0867 0.3209 0.058 Uiso 1 1 calc R . .
H4B H -0.0030 0.0886 0.3864 0.058 Uiso 1 1 calc R . .
C5 C 0.1385(8) 0.1431(3) 0.3549(3) 0.047(2) Uani 1 1 d . . .
H5A H 0.1453 0.1643 0.3197 0.056 Uiso 1 1 calc R . .
H5B H 0.2063 0.1093 0.3600 0.056 Uiso 1 1 calc R . .
C6 C 0.1665(7) 0.1910(3) 0.4022(3) 0.0356(16) Uani 1 1 d . . .
H6A H 0.1725 0.1686 0.4376 0.043 Uiso 1 1 calc R . .
H6B H 0.2534 0.2116 0.4004 0.043 Uiso 1 1 calc R . .
C7 C -0.0478(6) 0.3529(3) 0.4450(2) 0.0262(14) Uani 1 1 d . . .
H7A H -0.1222 0.3239 0.4506 0.031 Uiso 1 1 calc R . .
C8 C -0.0473(6) 0.4023(3) 0.4904(3) 0.0304(15) Uani 1 1 d . . .
H8A H 0.0209 0.4346 0.4864 0.037 Uiso 1 1 calc R . .
H8B H -0.0236 0.3820 0.5266 0.037 Uiso 1 1 calc R . .
C9 C -0.1850(7) 0.4337(3) 0.4877(3) 0.0392(18) Uani 1 1 d . . .
H9A H -0.2518 0.4020 0.4950 0.047 Uiso 1 1 calc R . .
H9B H -0.1815 0.4665 0.5163 0.047 Uiso 1 1 calc R . .
C10 C -0.2272(7) 0.4631(3) 0.4316(3) 0.0432(19) Uani 1 1 d . . .
H10A H -0.1648 0.4973 0.4256 0.052 Uiso 1 1 calc R . .
H10B H -0.3176 0.4813 0.4302 0.052 Uiso 1 1 calc R . .
C11 C -0.2277(7) 0.4134(3) 0.3864(3) 0.0416(18) Uani 1 1 d . . .
H11A H -0.2961 0.3813 0.3906 0.050 Uiso 1 1 calc R . .
H11B H -0.2517 0.4336 0.3502 0.050 Uiso 1 1 calc R . .
C12 C -0.0914(6) 0.3816(3) 0.3885(3) 0.0308(15) Uani 1 1 d . . .
H12A H -0.0967 0.3482 0.3603 0.037 Uiso 1 1 calc R . .
H12B H -0.0245 0.4128 0.3804 0.037 Uiso 1 1 calc R . .
C13 C 0.2421(6) 0.3448(3) 0.4259(2) 0.0251(14) Uani 1 1 d . . .
H13A H 0.3253 0.3227 0.4425 0.030 Uiso 1 1 calc R . .
C14 C 0.2472(6) 0.3447(3) 0.3635(3) 0.0318(16) Uani 1 1 d . . .
H14A H 0.2426 0.3009 0.3498 0.038 Uiso 1 1 calc R . .
H14B H 0.1692 0.3678 0.3445 0.038 Uiso 1 1 calc R . .
C15 C 0.3768(7) 0.3758(3) 0.3505(3) 0.0385(17) Uani 1 1 d . . .
H15A H 0.4539 0.3495 0.3655 0.046 Uiso 1 1 calc R . .
H15B H 0.3747 0.3780 0.3103 0.046 Uiso 1 1 calc R . .
C16 C 0.3954(7) 0.4414(3) 0.3743(3) 0.0363(17) Uani 1 1 d . . .
H16A H 0.4831 0.4579 0.3676 0.044 Uiso 1 1 calc R . .
H16B H 0.3253 0.4693 0.3555 0.044 Uiso 1 1 calc R . .
C17 C 0.3884(6) 0.4419(3) 0.4353(3) 0.0349(16) Uani 1 1 d . . .
H17A H 0.3944 0.4857 0.4489 0.042 Uiso 1 1 calc R . .
H17B H 0.4648 0.4182 0.4547 0.042 Uiso 1 1 calc R . .
C18 C 0.2572(6) 0.4124(3) 0.4474(3) 0.0277(15) Uani 1 1 d . . .
H18A H 0.2552 0.4125 0.4874 0.033 Uiso 1 1 calc R . .
H18B H 0.1811 0.4379 0.4299 0.033 Uiso 1 1 calc R . .
C19 C 0.0854(6) 0.3240(3) 0.6753(3) 0.0281(15) Uani 1 1 d . . .
H19A H 0.1053 0.3179 0.7158 0.034 Uiso 1 1 calc R . .
C20 C 0.1414(7) 0.3883(3) 0.6628(3) 0.0322(16) Uani 1 1 d . . .
H20A H 0.2391 0.3885 0.6745 0.039 Uiso 1 1 calc R . .
H20B H 0.1253 0.3957 0.6228 0.039 Uiso 1 1 calc R . .
C21 C 0.0779(8) 0.4413(4) 0.6921(3) 0.050(2) Uani 1 1 d . . .
H21A H 0.1136 0.4822 0.6816 0.060 Uiso 1 1 calc R . .
H21B H 0.1013 0.4363 0.7322 0.060 Uiso 1 1 calc R . .
C22 C -0.0747(8) 0.4409(4) 0.6770(3) 0.054(2) Uani 1 1 d . . .
H22A H -0.1143 0.4738 0.6981 0.065 Uiso 1 1 calc R . .
H22B H -0.0987 0.4503 0.6375 0.065 Uiso 1 1 calc R . .
C23 C -0.1298(7) 0.3777(4) 0.6895(3) 0.046(2) Uani 1 1 d . . .
H23A H -0.2275 0.3776 0.6779 0.056 Uiso 1 1 calc R . .
H23B H -0.1136 0.3706 0.7295 0.056 Uiso 1 1 calc R . .
C24 C -0.0675(7) 0.3245(3) 0.6609(3) 0.0391(18) Uani 1 1 d . . .
H24A H -0.0916 0.3290 0.6207 0.047 Uiso 1 1 calc R . .
H24B H -0.1038 0.2839 0.6718 0.047 Uiso 1 1 calc R . .
C25 C 0.0825(6) 0.1884(3) 0.6633(3) 0.0283(15) Uani 1 1 d . . .
H25A H -0.0130 0.1958 0.6478 0.034 Uiso 1 1 calc R . .
C26 C 0.0788(7) 0.1779(3) 0.7249(3) 0.0396(18) Uani 1 1 d . . .
H26A H 0.1690 0.1667 0.7433 0.047 Uiso 1 1 calc R . .
H26B H 0.0505 0.2170 0.7417 0.047 Uiso 1 1 calc R . .
C27 C -0.0189(8) 0.1251(4) 0.7325(3) 0.049(2) Uani 1 1 d . . .
H27A H -0.0175 0.1172 0.7721 0.059 Uiso 1 1 calc R . .
H27B H -0.1102 0.1385 0.7172 0.059 Uiso 1 1 calc R . .
C28 C 0.0146(8) 0.0650(4) 0.7047(3) 0.054(2) Uani 1 1 d . . .
H28A H -0.0544 0.0330 0.7087 0.065 Uiso 1 1 calc R . .
H28B H 0.1014 0.0487 0.7228 0.065 Uiso 1 1 calc R . .
C29 C 0.0217(8) 0.0762(3) 0.6435(3) 0.047(2) Uani 1 1 d . . .
H29A H 0.0491 0.0369 0.6267 0.057 Uiso 1 1 calc R . .
H29B H -0.0679 0.0878 0.6247 0.057 Uiso 1 1 calc R . .
C30 C 0.1194(7) 0.1277(3) 0.6353(3) 0.0341(16) Uani 1 1 d . . .
H30A H 0.1184 0.1353 0.5956 0.041 Uiso 1 1 calc R . .
H30B H 0.2106 0.1145 0.6509 0.041 Uiso 1 1 calc R . .
C31 C 0.3444(6) 0.2608(3) 0.6808(3) 0.0281(15) Uani 1 1 d . . .
H31A H 0.3913 0.2936 0.6616 0.034 Uiso 1 1 calc R . .
C32 C 0.4208(6) 0.1999(3) 0.6735(3) 0.0356(16) Uani 1 1 d . . .
H32A H 0.3854 0.1657 0.6946 0.043 Uiso 1 1 calc R . .
H32B H 0.4075 0.1877 0.6344 0.043 Uiso 1 1 calc R . .
C33 C 0.5701(7) 0.2085(4) 0.6932(3) 0.048(2) Uani 1 1 d . . .
H33A H 0.6171 0.1683 0.6894 0.057 Uiso 1 1 calc R . .
H33B H 0.6068 0.2402 0.6701 0.057 Uiso 1 1 calc R . .
C34 C 0.5944(7) 0.2294(4) 0.7525(3) 0.049(2) Uani 1 1 d . . .
H34A H 0.5689 0.1951 0.7762 0.059 Uiso 1 1 calc R . .
H34B H 0.6906 0.2380 0.7632 0.059 Uiso 1 1 calc R . .
C35 C 0.5154(7) 0.2877(4) 0.7617(3) 0.048(2) Uani 1 1 d . . .
H35A H 0.5506 0.3235 0.7425 0.057 Uiso 1 1 calc R . .
H35B H 0.5273 0.2975 0.8013 0.057 Uiso 1 1 calc R . .
C36 C 0.3674(7) 0.2801(4) 0.7413(3) 0.0408(18) Uani 1 1 d . . .
H36A H 0.3209 0.3202 0.7459 0.049 Uiso 1 1 calc R . .
H36B H 0.3294 0.2477 0.7634 0.049 Uiso 1 1 calc R . .
C37 C 0.3354(6) 0.2987(3) 0.5517(2) 0.0264(15) Uani 1 1 d . . .
C38 C 0.3736(7) 0.3588(3) 0.5716(3) 0.0342(16) Uani 1 1 d . . .
H38A H 0.3057 0.3874 0.5783 0.041 Uiso 1 1 calc R . .
C39 C 0.5056(8) 0.3785(4) 0.5821(3) 0.045(2) Uani 1 1 d . . .
H39A H 0.5267 0.4195 0.5958 0.054 Uiso 1 1 calc R . .
C40 C 0.6048(7) 0.3381(4) 0.5725(3) 0.049(2) Uani 1 1 d . . .
H40A H 0.6955 0.3507 0.5801 0.059 Uiso 1 1 calc R . .
C41 C 0.5725(7) 0.2784(4) 0.5516(3) 0.0396(17) Uani 1 1 d . . .
H41A H 0.6414 0.2502 0.5453 0.047 Uiso 1 1 calc R . .
C42 C 0.4394(6) 0.2600(3) 0.5400(2) 0.0286(15) Uani 1 1 d . . .
C43 C 0.4128(7) 0.1941(4) 0.5187(3) 0.0405(18) Uani 1 1 d . . .
C44 C 0.5499(8) 0.2124(5) 0.4431(3) 0.068(3) Uani 1 1 d . . .
H44A H 0.5513 0.2557 0.4565 0.102 Uiso 1 1 calc R . .
H44B H 0.5029 0.2108 0.4056 0.102 Uiso 1 1 calc R . .
H44C H 0.6416 0.1974 0.4436 0.102 Uiso 1 1 calc R . .
C45 C 0.4689(9) 0.1066(5) 0.4641(4) 0.082(3) Uani 1 1 d . . .
H45A H 0.4204 0.0842 0.4900 0.124 Uiso 1 1 calc R . .
H45B H 0.5582 0.0885 0.4653 0.124 Uiso 1 1 calc R . .
H45C H 0.4203 0.1026 0.4270 0.124 Uiso 1 1 calc R . .
C46 C 0.4631(15) 0.4751(5) 0.7697(4) 0.188(8) Uani 1 1 d GU . .
H46 H 0.4297 0.4579 0.7349 0.226 Uiso 1 1 calc R . .
C47 C 0.3793(8) 0.5094(6) 0.7987(6) 0.184(8) Uani 1 1 d GU . .
H47 H 0.2886 0.5157 0.7836 0.221 Uiso 1 1 calc R . .
C48 C 0.4282(12) 0.5345(4) 0.8496(6) 0.150(6) Uani 1 1 d GU . .
H48 H 0.3709 0.5579 0.8694 0.181 Uiso 1 1 calc R . .
C49 C 0.5609(14) 0.5253(4) 0.8716(4) 0.121(5) Uani 1 1 d GU . .
H49 H 0.5943 0.5424 0.9064 0.145 Uiso 1 1 calc R . .
C50 C 0.6447(8) 0.4909(5) 0.8426(6) 0.114(5) Uani 1 1 d GU . .
H50 H 0.7354 0.4846 0.8576 0.136 Uiso 1 1 calc R . .
C51 C 0.5958(13) 0.4658(4) 0.7917(5) 0.155(6) Uani 1 1 d GU . .
H51 H 0.6531 0.4424 0.7719 0.186 Uiso 1 1 calc R . .
C52 C -0.098(4) 0.046(2) 0.4993(18) 0.082(10) Uani 0.50 1 d PDU . 1
H52 H -0.1673 0.0764 0.4983 0.099 Uiso 0.50 1 calc PR . 1
C53 C 0.035(6) 0.0660(15) 0.5031(15) 0.066(8) Uani 0.50 1 d PDU A 1
H53 H 0.0601 0.1089 0.5054 0.079 Uiso 0.50 1 calc PR A 1
C54 C 0.127(3) 0.017(3) 0.5031(12) 0.066(8) Uani 0.50 1 d PDU . 1
H54 H 0.2178 0.0290 0.5049 0.079 Uiso 0.50 1 calc PR . 1
C52A C -0.045(6) 0.0591(15) 0.5045(17) 0.076(9) Uani 0.50 1 d PDU . 2
H52A H -0.0731 0.1008 0.5098 0.091 Uiso 0.50 1 calc PR . 2
C53A C 0.091(5) 0.0486(18) 0.5039(14) 0.064(8) Uani 0.50 1 d PDU B 2
H53A H 0.1499 0.0833 0.5046 0.076 Uiso 0.50 1 calc PR B 2
C54A C 0.141(3) -0.012(3) 0.5024(16) 0.076(9) Uani 0.50 1 d PDU . 2
H54A H 0.2335 -0.0206 0.5057 0.091 Uiso 0.50 1 calc PR . 2

loop_
_atom_site_aniso_label
_atom_site_aniso_U_11
_atom_site_aniso_U_22
_atom_site_aniso_U_33
_atom_site_aniso_U_23
_atom_site_aniso_U_13
_atom_site_aniso_U_12
Pd1 0.0190(2) 0.0228(2) 0.0194(2) 0.0006(2) 0.00315(18) -0.0006(2)
Br1 0.0217(3) 0.0406(4) 0.0266(4) 0.0011(3) 0.0035(3) -0.0042(3)
P1 0.0226(8) 0.0235(8) 0.0202(9) -0.0011(7) 0.0023(7) -0.0002(7)
P2 0.0250(9) 0.0254(9) 0.0201(8) 0.0025(7) 0.0029(7) 0.0003(7)
N1 0.044(4) 0.081(5) 0.040(4) -0.011(4) 0.015(3) 0.019(4)
O1 0.053(3) 0.039(3) 0.043(3) -0.006(2) 0.006(3) 0.002(3)
C1 0.035(4) 0.024(3) 0.020(3) -0.002(3) -0.003(3) -0.003(3)
C2 0.038(4) 0.041(4) 0.033(4) -0.006(3) 0.008(3) -0.009(3)
C3 0.049(5) 0.047(5) 0.034(4) -0.012(4) 0.006(3) -0.011(4)
C4 0.084(6) 0.032(4) 0.026(4) -0.011(3) 0.004(4) -0.013(4)
C5 0.072(6) 0.035(4) 0.032(4) -0.013(3) 0.003(4) 0.014(4)
C6 0.039(4) 0.034(4) 0.032(4) -0.001(3) 0.001(3) 0.003(3)
C7 0.028(4) 0.026(3) 0.025(4) 0.002(3) 0.004(3) 0.001(3)
C8 0.039(4) 0.030(4) 0.023(4) 0.001(3) 0.006(3) 0.003(3)
C9 0.040(4) 0.031(4) 0.050(5) -0.005(3) 0.019(4) 0.000(3)
C10 0.029(4) 0.034(4) 0.066(6) 0.003(4) 0.006(4) 0.006(3)
C11 0.031(4) 0.049(5) 0.043(5) 0.008(4) -0.005(3) 0.001(3)
C12 0.035(4) 0.034(4) 0.024(4) 0.005(3) 0.006(3) 0.003(3)
C13 0.022(3) 0.028(3) 0.025(4) 0.003(3) 0.002(3) -0.003(3)
C14 0.032(4) 0.039(4) 0.026(4) -0.005(3) 0.008(3) -0.004(3)
C15 0.040(4) 0.052(5) 0.025(4) -0.003(3) 0.011(3) -0.004(4)
C16 0.032(4) 0.041(4) 0.038(4) 0.011(3) 0.009(3) -0.010(3)
C17 0.031(4) 0.037(4) 0.037(4) 0.003(3) 0.005(3) -0.010(3)
C18 0.027(3) 0.033(4) 0.023(4) 0.003(3) 0.002(3) 0.000(3)
C19 0.027(4) 0.033(4) 0.024(4) -0.002(3) 0.003(3) -0.002(3)
C20 0.038(4) 0.033(4) 0.027(4) -0.005(3) 0.006(3) 0.003(3)
C21 0.069(6) 0.039(4) 0.043(5) -0.009(4) 0.011(4) 0.000(4)
C22 0.067(6) 0.056(5) 0.038(5) -0.008(4) 0.002(4) 0.033(5)
C23 0.039(4) 0.063(5) 0.035(4) -0.015(4) -0.004(3) 0.014(4)
C24 0.036(4) 0.048(4) 0.033(4) -0.013(3) 0.004(3) 0.014(3)
C25 0.024(3) 0.031(4) 0.030(4) 0.008(3) 0.002(3) 0.000(3)
C26 0.042(4) 0.047(4) 0.030(4) 0.012(3) 0.004(3) -0.009(3)
C27 0.057(5) 0.060(5) 0.031(4) 0.009(4) 0.013(4) -0.014(4)
C28 0.058(5) 0.057(5) 0.045(5) 0.020(4) 0.001(4) -0.016(4)
C29 0.065(5) 0.028(4) 0.048(5) 0.003(3) 0.005(4) -0.010(4)
C30 0.037(4) 0.028(4) 0.036(4) 0.004(3) 0.002(3) 0.000(3)
C31 0.027(3) 0.025(4) 0.032(4) 0.005(3) 0.002(3) -0.003(3)
C32 0.028(4) 0.040(4) 0.038(4) 0.006(3) 0.003(3) 0.004(3)
C33 0.032(4) 0.057(5) 0.052(5) 0.005(4) -0.002(4) 0.008(4)
C34 0.028(4) 0.067(5) 0.048(5) 0.012(4) -0.007(3) -0.001(4)
C35 0.045(5) 0.061(5) 0.033(4) -0.003(4) -0.008(3) -0.013(4)
C36 0.043(4) 0.047(5) 0.031(4) 0.002(3) 0.000(3) -0.003(4)
C37 0.023(3) 0.047(4) 0.009(3) 0.011(3) 0.000(2) -0.007(3)
C38 0.040(4) 0.036(4) 0.026(4) 0.005(3) 0.004(3) -0.008(3)
C39 0.049(5) 0.054(5) 0.030(4) 0.010(4) -0.003(3) -0.031(4)
C40 0.021(4) 0.086(7) 0.038(5) 0.019(4) -0.003(3) -0.013(4)
C41 0.033(4) 0.058(5) 0.027(4) 0.013(4) 0.000(3) -0.001(4)
C42 0.020(3) 0.047(4) 0.017(3) 0.009(3) -0.001(3) 0.005(3)
C43 0.026(4) 0.063(5) 0.033(4) 0.009(4) 0.002(3) 0.014(4)
C44 0.050(5) 0.114(8) 0.044(5) -0.006(5) 0.022(4) 0.008(5)
C45 0.070(7) 0.092(8) 0.085(8) -0.039(6) 0.010(6) 0.035(6)
C46 0.171(16) 0.107(12) 0.256(19) -0.061(12) -0.076(15) -0.006(11)
C47 0.108(12) 0.132(14) 0.29(2) -0.022(14) -0.048(14) 0.003(10)
C48 0.126(13) 0.107(11) 0.222(18) 0.037(12) 0.037(12) 0.022(10)
C49 0.140(12) 0.084(9) 0.133(12) 0.042(8) -0.001(10) -0.028(9)
C50 0.091(9) 0.073(9) 0.173(14) 0.010(8) 0.004(9) -0.015(7)
C51 0.135(13) 0.082(9) 0.241(18) -0.023(11) 0.002(12) 0.005(9)
C52 0.13(3) 0.05(2) 0.058(15) 0.011(16) -0.015(19) -0.021(16)
C53 0.12(2) 0.038(14) 0.036(10) -0.009(11) 0.008(18) -0.010(16)
C54 0.111(17) 0.04(2) 0.049(11) 0.01(2) 0.007(12) -0.010(18)
C52A 0.15(3) 0.031(11) 0.048(14) -0.003(11) 0.01(2) -0.030(18)
C53A 0.13(2) 0.016(17) 0.046(11) -0.001(15) 0.011(17) -0.019(15)
C54A 0.118(17) 0.032(19) 0.074(14) 0.00(2) 0.002(13) -0.003(19)

loop_
_atom_type_symbol
_atom_type_description
_atom_type_scat_dispersion_real
_atom_type_scat_dispersion_imag
_atom_type_scat_source
C C 0.0033 0.0016 'International Tables Vol C Tables 4.2.6.8 and 6.1.1.4'
H H 0.0000 0.0000 'International Tables Vol C Tables 4.2.6.8 and 6.1.1.4'
N N 0.0061 0.0033 'International Tables Vol C Tables 4.2.6.8 and 6.1.1.4'
O O 0.0106 0.0060 'International Tables Vol C Tables 4.2.6.8 and 6.1.1.4'
P P 0.1023 0.0942 'International Tables Vol C Tables 4.2.6.8 and 6.1.1.4'
Br Br -0.2901 2.4595 'International Tables Vol C Tables 4.2.6.8 and 6.1.1.4'
Pd Pd -0.9988 1.0072 'International Tables Vol C Tables 4.2.6.8 and 6.1.1.4'

loop_
_geom_angle_atom_site_label_1
_geom_angle_atom_site_label_2
_geom_angle_atom_site_label_3
_geom_angle
_geom_angle_site_symmetry_1
_geom_angle_site_symmetry_3
C37 Pd1 P1 91.93(16) . .
C37 Pd1 P2 89.41(16) . .
P1 Pd1 P2 169.22(6) . .
C37 Pd1 Br1 177.46(19) . .
P1 Pd1 Br1 88.99(4) . .
P2 Pd1 Br1 90.12(4) . .
C7 P1 C1 102.9(3) . .
C7 P1 C13 109.2(3) . .
C1 P1 C13 102.3(3) . .
C7 P1 Pd1 107.2(2) . .
C1 P1 Pd1 118.8(2) . .
C13 P1 Pd1 115.6(2) . .
C25 P2 C19 102.8(3) . .
C25 P2 C31 109.7(3) . .
C19 P2 C31 103.4(3) . .
C25 P2 Pd1 111.7(2) . .
C19 P2 Pd1 110.7(2) . .
C31 P2 Pd1 117.2(2) . .
C43 N1 C45 119.6(8) . .
C43 N1 C44 123.7(7) . .
C45 N1 C44 116.0(7) . .
C6 C1 C2 110.9(5) . .
C6 C1 P1 110.9(4) . .
C2 C1 P1 116.0(4) . .
C3 C2 C1 110.4(5) . .
C4 C3 C2 111.3(6) . .
C3 C4 C5 111.9(6) . .
C4 C5 C6 110.7(6) . .
C1 C6 C5 111.8(5) . .
C12 C7 C8 111.3(5) . .
C12 C7 P1 117.0(4) . .
C8 C7 P1 114.0(4) . .
C7 C8 C9 110.8(5) . .
C10 C9 C8 110.9(5) . .
C9 C10 C11 110.3(6) . .
C12 C11 C10 111.7(6) . .
C7 C12 C11 110.7(5) . .
C18 C13 C14 109.2(5) . .
C18 C13 P1 112.2(4) . .
C14 C13 P1 118.7(4) . .
C15 C14 C13 110.7(5) . .
C16 C15 C14 112.3(5) . .
C17 C16 C15 111.7(5) . .
C16 C17 C18 110.6(5) . .
C13 C18 C17 111.4(5) . .
C20 C19 C24 109.7(5) . .
C20 C19 P2 111.9(4) . .
C24 C19 P2 114.6(4) . .
C21 C20 C19 112.0(6) . .
C20 C21 C22 110.9(6) . .
C23 C22 C21 110.1(6) . .
C22 C23 C24 112.5(6) . .
C23 C24 C19 111.5(6) . .
C30 C25 C26 111.1(5) . .
C30 C25 P2 114.0(4) . .
C26 C25 P2 117.5(5) . .
C27 C26 C25 109.5(6) . .
C28 C27 C26 112.3(6) . .
C27 C28 C29 110.8(6) . .
C30 C29 C28 111.4(6) . .
C29 C30 C25 110.3(6) . .
C36 C31 C32 109.3(5) . .
C36 C31 P2 119.4(5) . .
C32 C31 P2 112.3(4) . .
C33 C32 C31 110.7(6) . .
C34 C33 C32 111.2(6) . .
C35 C34 C33 111.6(6) . .
C34 C35 C36 112.4(6) . .
C35 C36 C31 111.0(6) . .
C42 C37 C38 115.5(6) . .
C42 C37 Pd1 124.0(5) . .
C38 C37 Pd1 120.4(5) . .
C39 C38 C37 123.3(7) . .
C40 C39 C38 119.2(7) . .
C39 C40 C41 119.9(7) . .
C40 C41 C42 120.1(7) . .
C41 C42 C37 121.8(7) . .
C41 C42 C43 116.9(6) . .
C37 C42 C43 121.1(6) . .
O1 C43 N1 119.0(8) . .
O1 C43 C42 121.3(6) . .
N1 C43 C42 119.6(7) . .
C47 C46 C51 120.0 . .
C48 C47 C46 120.0 . .
C47 C48 C49 120.0 . .
C50 C49 C48 120.0 . .
C49 C50 C51 120.0 . .
C50 C51 C46 120.0 . .
C54 C52 C53 119(3) 3_556 .
C54 C53 C52 115(3) . .
C53 C54 C52 126(3) . 3_556
C54A C52A C53A 124(3) 3_556 .
C54A C53A C52A 121(3) . .
C53A C54A C52A 115(3) . 3_556

loop_
_geom_bond_atom_site_label_1
_geom_bond_atom_site_label_2
_geom_bond_distance
_geom_bond_site_symmetry_2
Pd1 C37 2.001(6) .
Pd1 P1 2.3646(17) .
Pd1 P2 2.3961(17) .
Pd1 Br1 2.5264(9) .
P1 C7 1.855(6) .
P1 C1 1.861(6) .
P1 C13 1.876(6) .
P2 C25 1.849(6) .
P2 C19 1.863(6) .
P2 C31 1.874(6) .
N1 C43 1.355(9) .
N1 C45 1.436(11) .
N1 C44 1.484(10) .
O1 C43 1.242(8) .
C1 C6 1.522(9) .
C1 C2 1.533(9) .
C2 C3 1.532(9) .
C3 C4 1.508(10) .
C4 C5 1.528(10) .
C5 C6 1.543(9) .
C7 C12 1.527(8) .
C7 C8 1.536(8) .
C8 C9 1.539(9) .
C9 C10 1.523(10) .
C10 C11 1.537(10) .
C11 C12 1.531(9) .
C13 C18 1.534(8) .
C13 C14 1.547(8) .
C14 C15 1.542(9) .
C15 C16 1.517(9) .
C16 C17 1.515(9) .
C17 C18 1.536(8) .
C19 C20 1.530(9) .
C19 C24 1.538(9) .
C20 C21 1.529(9) .
C21 C22 1.537(11) .
C22 C23 1.505(11) .
C23 C24 1.519(9) .
C25 C30 1.537(9) .
C25 C26 1.541(9) .
C26 C27 1.526(9) .
C27 C28 1.513(11) .
C28 C29 1.541(10) .
C29 C30 1.508(9) .
C31 C36 1.533(9) .
C31 C32 1.533(9) .
C32 C33 1.532(9) .
C33 C34 1.515(10) .
C34 C35 1.511(10) .
C35 C36 1.520(9) .
C37 C42 1.398(9) .
C37 C38 1.406(9) .
C38 C39 1.390(9) .
C39 C40 1.368(11) .
C40 C41 1.392(11) .
C41 C42 1.394(9) .
C42 C43 1.510(10) .
C46 C47 1.3900 .
C46 C51 1.3900 .
C47 C48 1.3900 .
C48 C49 1.3900 .
C49 C50 1.3900 .
C50 C51 1.3900 .
C52 C54 1.392(7) 3_556
C52 C53 1.393(10) .
C53 C54 1.390(10) .
C54 C52 1.392(7) 3_556
C52A C54A 1.391(7) 3_556
C52A C53A 1.391(10) .
C53A C54A 1.387(10) .
C54A C52A 1.391(7) 3_556
